data_4024791
loop_
_publ_author_name
'Singh, Vishwakarma'
'Sahu, Pramod K.'
'Sahu, Bharat C.'
'Mobin, Shaikh M.'

_publ_section_title
;
 Diels--Alder Cycloaddition and Ring-Closing Metathesis:
 A Versatile, Stereoselective, and General Route to Embellished Bridged
 Bicyclic Systems, Carbocyclic Framework of Secoatisanes, and Homologues
;
_journal_coden_ASTM JOCEAH
_journal_issue 16
_journal_name_full 'Journal of Organic Chemistry'
_journal_page_first 6092
_journal_page_last 6104
_journal_paper_doi 10.1021/jo901279g
_journal_volume 74
_journal_year 2009
_chemical_formula_sum 'C14 H18 O2'
_chemical_formula_weight 218.28
_space_group_IT_number 2
_symmetry_cell_setting triclinic
_symmetry_space_group_name_Hall '-P 1'
_symmetry_space_group_name_H-M 'P -1'
_atom_sites_solution_hydrogens geom
_atom_sites_solution_primary direct
_atom_sites_solution_secondary difmap
_audit_creation_method SHELXL-97
_cell_angle_alpha 98.169(7)
_cell_angle_beta 100.674(10)
_cell_angle_gamma 90.637(10)
_cell_formula_units_Z 2
_cell_length_a 8.1740(16)
_cell_length_b 8.4240(6)
_cell_length_c 8.5710(7)
_cell_measurement_reflns_used 25
_cell_measurement_temperature 293(2)
_cell_measurement_theta_max 12.0100
_cell_measurement_theta_min 6.0100
_cell_volume 573.66(13)
_computing_cell_refinement 'Argus (Nonius, MACH3 software)'
_computing_data_collection 'Argus (Nonius, MACH3 software)'
_computing_data_reduction 'Maxus (Nonius software)'
_computing_molecular_graphics Ortep
_computing_publication_material Shelx97
_computing_structure_refinement 'SHELXL-97 (Sheldrick, 1997)'
_computing_structure_solution 'SHELXS-97 (Sheldrick, 1990)'
_diffrn_ambient_temperature 293(2)
_diffrn_measured_fraction_theta_full 0.906
_diffrn_measured_fraction_theta_max 0.906
_diffrn_measurement_device_type 'Enraf-Nonius CAD-4'
_diffrn_measurement_method \w/q-scan
_diffrn_radiation_monochromator graphite
_diffrn_radiation_source 'fine-focus sealed tube'
_diffrn_radiation_type ' MoK\a'
_diffrn_radiation_wavelength 0.70930
_diffrn_reflns_av_R_equivalents 0.0000
_diffrn_reflns_av_sigmaI/netI 0.0210
_diffrn_reflns_limit_h_max 9
_diffrn_reflns_limit_h_min 0
_diffrn_reflns_limit_k_max 9
_diffrn_reflns_limit_k_min -9
_diffrn_reflns_limit_l_max 9
_diffrn_reflns_limit_l_min -10
_diffrn_reflns_number 1820
_diffrn_reflns_theta_full 24.91
_diffrn_reflns_theta_max 24.91
_diffrn_reflns_theta_min 2.44
_diffrn_standards_decay_% <3%
_diffrn_standards_interval_time 3600
_diffrn_standards_number 3
_exptl_absorpt_coefficient_mu 0.083
_exptl_absorpt_correction_T_max 1.000
_exptl_absorpt_correction_T_min 0.991
_exptl_absorpt_correction_type psi-scan
_exptl_absorpt_process_details
;
psi-scan (North, Philips & Mathews, 1968)
;
_exptl_crystal_colour Colourless
_exptl_crystal_density_diffrn 1.264
_exptl_crystal_density_method 'not measured'
_exptl_crystal_description Block
_exptl_crystal_F_000 236
_exptl_crystal_size_max 0.35
_exptl_crystal_size_mid 0.20
_exptl_crystal_size_min 0.15
_refine_diff_density_max 0.138
_refine_diff_density_min -0.166
_refine_diff_density_rms 0.033
_refine_ls_extinction_method none
_refine_ls_goodness_of_fit_ref 1.079
_refine_ls_hydrogen_treatment mixed
_refine_ls_matrix_type full
_refine_ls_number_parameters 217
_refine_ls_number_reflns 1820
_refine_ls_number_restraints 0
_refine_ls_restrained_S_all 1.079
_refine_ls_R_factor_all 0.0420
_refine_ls_R_factor_gt 0.0347
_refine_ls_shift/su_max 0.000
_refine_ls_shift/su_mean 0.000
_refine_ls_structure_factor_coef Fsqd
_refine_ls_weighting_details 'w=1/[\s^2^(Fo^2^)+(0.0369P)^2^+0.1503P] where P=(Fo^2^+2Fc^2^)/3'
_refine_ls_weighting_scheme calc
_refine_ls_wR_factor_gt 0.0803
_refine_ls_wR_factor_ref 0.0853
_reflns_number_gt 1606
_reflns_number_total 1820
_reflns_threshold_expression >2sigma(I)
_cod_data_source_file jo901279g_si_005.cif
_cod_data_source_block VKS12A
_cod_depositor_comments
;
The following automatic conversions were performed:
'_symmetry_cell_setting' value 'Triclinic' changed to 'triclinic'
according to '/home/saulius/struct/CIF-dictionaries/cif_core.dic'
dictionary named 'cif_core.dic' version 2.4.1 from 2010-06-29.

Automatic conversion script
Id: cif_fix_enum 1527 2010-12-29 10:47:43Z saulius 

The following automatic conversions were performed:

'_refine_ls_weighting_scheme' value 'calc
w=1/[\s^2^(Fo^2^)+(0.0369P)^2^+0.1503P] where P=(Fo^2^+2Fc^2^)/3' was
changed to 'calc'. New tag '_refine_ls_weighting_details' was
created. The value of the new tag was set to
'w=1/[\s^2^(Fo^2^)+(0.0369P)^2^+0.1503P] where P=(Fo^2^+2Fc^2^)/3'.

Automatic conversion script
Id: cif_fix_values 3143 2015-03-26 13:38:13Z robertas 
;
_cod_database_code 4024791

loop_
_symmetry_equiv_pos_as_xyz
'x, y, z'
'-x, -y, -z'

loop_
_atom_site_label
_atom_site_type_symbol
_atom_site_fract_x
_atom_site_fract_y
_atom_site_fract_z
_atom_site_U_iso_or_equiv
_atom_site_adp_type
_atom_site_occupancy
_atom_site_calc_flag
_atom_site_refinement_flags
_atom_site_disorder_assembly
_atom_site_disorder_group
O1 O 0.31639(14) 0.64790(16) 0.61739(15) 0.0492(3) Uani 1 d . . .
O2 O 1.02283(14) 0.57786(15) 0.74546(15) 0.0515(3) Uani 1 d . . .
C1 C 0.45639(17) 0.65509(19) 0.74738(18) 0.0334(3) Uani 1 d . . .
C2 C 0.4384(2) 0.7853(2) 0.8854(2) 0.0407(4) Uani 1 d . . .
C3 C 0.5416(2) 0.7616(2) 1.0436(2) 0.0431(4) Uani 1 d . . .
C4 C 0.6839(2) 0.6879(2) 1.0684(2) 0.0420(4) Uani 1 d . . .
C5 C 0.7840(2) 0.6196(2) 0.9456(2) 0.0375(4) Uani 1 d . . .
C6 C 0.77442(17) 0.71144(17) 0.80329(17) 0.0291(3) Uani 1 d . . .
C7 C 0.61108(17) 0.67274(18) 0.67329(17) 0.0296(3) Uani 1 d . . .
C8 C 0.59645(19) 0.7948(2) 0.5545(2) 0.0378(4) Uani 1 d . . .
C9 C 0.76762(19) 0.8812(2) 0.56983(19) 0.0375(4) Uani 1 d . . .
C10 C 0.80575(18) 0.97959(18) 0.73503(19) 0.0353(4) Uani 1 d . . .
C11 C 0.80550(17) 0.89180(18) 0.85215(19) 0.0318(3) Uani 1 d . . .
C12 C 0.91245(18) 0.66902(18) 0.70784(19) 0.0350(4) Uani 1 d . . .
C13 C 0.9007(2) 0.7551(2) 0.5639(2) 0.0415(4) Uani 1 d . . .
C14 C 0.8399(3) 1.1566(2) 0.7564(3) 0.0494(5) Uani 1 d . . .
H1 H 0.4624(18) 0.5510(19) 0.7876(17) 0.027(4) Uiso 1 d . . .
H9 H 0.7674(19) 0.9478(19) 0.487(2) 0.037(4) Uiso 1 d . . .
H8A H 0.559(2) 0.737(2) 0.443(2) 0.046(5) Uiso 1 d . . .
H5 H 0.749(2) 0.506(2) 0.905(2) 0.046(5) Uiso 1 d . . .
H14A H 0.851(3) 1.208(2) 0.873(3) 0.065(6) Uiso 1 d . . .
H13 H 0.875(2) 0.677(2) 0.469(2) 0.048(5) Uiso 1 d . . .
H7 H 0.6241(18) 0.5655(19) 0.6142(17) 0.028(4) Uiso 1 d . . .
H3 H 0.495(2) 0.805(2) 1.138(2) 0.052(5) Uiso 1 d . . .
H2A H 0.459(2) 0.890(2) 0.857(2) 0.045(5) Uiso 1 d . . .
H11 H 0.8274(19) 0.9350(19) 0.963(2) 0.037(4) Uiso 1 d . . .
H2 H 0.317(3) 0.783(2) 0.893(2) 0.057(5) Uiso 1 d . . .
H8 H 0.515(2) 0.876(2) 0.574(2) 0.047(5) Uiso 1 d . . .
H5A H 0.901(2) 0.620(2) 0.999(2) 0.052(5) Uiso 1 d . . .
H4 H 0.737(2) 0.676(2) 1.178(2) 0.052(5) Uiso 1 d . . .
H13A H 1.013(2) 0.805(2) 0.568(2) 0.047(5) Uiso 1 d . . .
H14B H 0.945(3) 1.176(2) 0.726(2) 0.068(6) Uiso 1 d . . .
H14 H 0.755(3) 1.209(3) 0.691(3) 0.081(7) Uiso 1 d . . .
H101 H 0.230(3) 0.622(3) 0.659(3) 0.084(8) Uiso 1 d . . .

loop_
_atom_site_aniso_label
_atom_site_aniso_U_11
_atom_site_aniso_U_22
_atom_site_aniso_U_33
_atom_site_aniso_U_23
_atom_site_aniso_U_13
_atom_site_aniso_U_12
O1 0.0228(6) 0.0712(8) 0.0507(7) 0.0013(6) 0.0054(5) -0.0033(5)
O2 0.0311(6) 0.0614(8) 0.0675(8) 0.0191(6) 0.0151(6) 0.0163(6)
C1 0.0239(7) 0.0366(8) 0.0396(8) 0.0041(7) 0.0071(6) -0.0012(6)
C2 0.0355(9) 0.0436(10) 0.0467(10) 0.0045(8) 0.0187(7) 0.0055(7)
C3 0.0486(10) 0.0466(10) 0.0373(9) 0.0019(7) 0.0203(8) -0.0064(8)
C4 0.0473(10) 0.0475(10) 0.0333(9) 0.0126(7) 0.0087(7) -0.0076(8)
C5 0.0350(9) 0.0379(9) 0.0405(9) 0.0132(7) 0.0036(7) 0.0014(7)
C6 0.0235(7) 0.0327(8) 0.0324(8) 0.0070(6) 0.0065(6) 0.0014(6)
C7 0.0238(7) 0.0318(8) 0.0327(8) 0.0017(6) 0.0063(6) 0.0013(6)
C8 0.0286(8) 0.0497(10) 0.0351(9) 0.0101(7) 0.0032(7) 0.0006(7)
C9 0.0336(8) 0.0477(9) 0.0353(8) 0.0165(7) 0.0096(7) -0.0009(7)
C10 0.0274(7) 0.0382(8) 0.0425(9) 0.0101(7) 0.0096(7) -0.0018(6)
C11 0.0259(7) 0.0363(8) 0.0328(8) 0.0032(7) 0.0059(6) -0.0026(6)
C12 0.0245(7) 0.0388(8) 0.0409(9) 0.0026(7) 0.0062(6) -0.0005(6)
C13 0.0338(9) 0.0552(11) 0.0380(9) 0.0056(8) 0.0143(7) 0.0006(8)
C14 0.0503(11) 0.0401(10) 0.0605(12) 0.0130(9) 0.0133(10) -0.0064(8)

loop_
_atom_type_symbol
_atom_type_description
_atom_type_scat_dispersion_real
_atom_type_scat_dispersion_imag
_atom_type_scat_source
C C 0.0033 0.0016 'International Tables Vol C Tables 4.2.6.8 and 6.1.1.4'
H H 0.0000 0.0000 'International Tables Vol C Tables 4.2.6.8 and 6.1.1.4'
O O 0.0106 0.0060 'International Tables Vol C Tables 4.2.6.8 and 6.1.1.4'

loop_
_geom_angle_atom_site_label_1
_geom_angle_atom_site_label_2
_geom_angle_atom_site_label_3
_geom_angle
_geom_angle_site_symmetry_1
_geom_angle_site_symmetry_3
_geom_angle_publ_flag
C1 O1 H101 104.5(15) . . ?
O1 C1 C2 111.38(13) . . ?
O1 C1 C7 105.87(12) . . ?
C2 C1 C7 115.63(13) . . ?
O1 C1 H1 108.6(8) . . ?
C2 C1 H1 108.3(8) . . ?
C7 C1 H1 106.8(8) . . ?
C3 C2 C1 113.85(14) . . ?
C3 C2 H2A 112.6(10) . . ?
C1 C2 H2A 109.8(10) . . ?
C3 C2 H2 109.2(11) . . ?
C1 C2 H2 106.3(11) . . ?
H2A C2 H2 104.4(14) . . ?
C4 C3 C2 127.36(15) . . ?
C4 C3 H3 117.6(10) . . ?
C2 C3 H3 115.0(10) . . ?
C3 C4 C5 127.77(15) . . ?
C3 C4 H4 119.6(11) . . ?
C5 C4 H4 112.6(11) . . ?
C4 C5 C6 114.51(13) . . ?
C4 C5 H5 110.4(10) . . ?
C6 C5 H5 108.8(10) . . ?
C4 C5 H5A 108.1(11) . . ?
C6 C5 H5A 108.2(11) . . ?
H5 C5 H5A 106.5(14) . . ?
C11 C6 C5 113.46(12) . . ?
C11 C6 C12 101.59(11) . . ?
C5 C6 C12 112.55(12) . . ?
C11 C6 C7 111.12(11) . . ?
C5 C6 C7 113.90(12) . . ?
C12 C6 C7 103.08(11) . . ?
C1 C7 C8 114.40(12) . . ?
C1 C7 C6 112.61(12) . . ?
C8 C7 C6 109.67(12) . . ?
C1 C7 H7 105.1(9) . . ?
C8 C7 H7 108.3(8) . . ?
C6 C7 H7 106.2(8) . . ?
C7 C8 C9 109.31(12) . . ?
C7 C8 H8A 108.9(10) . . ?
C9 C8 H8A 110.3(10) . . ?
C7 C8 H8 112.8(10) . . ?
C9 C8 H8 108.0(11) . . ?
H8A C8 H8 107.5(14) . . ?
C10 C9 C13 107.14(13) . . ?
C10 C9 C8 106.75(12) . . ?
C13 C9 C8 108.82(14) . . ?
C10 C9 H9 111.2(10) . . ?
C13 C9 H9 111.0(9) . . ?
C8 C9 H9 111.7(10) . . ?
C11 C10 C14 125.86(16) . . ?
C11 C10 C9 112.94(14) . . ?
C14 C10 C9 121.20(14) . . ?
C10 C11 C6 117.08(14) . . ?
C10 C11 H11 123.7(10) . . ?
C6 C11 H11 119.2(10) . . ?
O2 C12 C13 123.19(14) . . ?
O2 C12 C6 123.85(14) . . ?
C13 C12 C6 112.94(12) . . ?
C12 C13 C9 109.08(13) . . ?
C12 C13 H13 108.3(11) . . ?
C9 C13 H13 112.0(10) . . ?
C12 C13 H13A 107.4(10) . . ?
C9 C13 H13A 111.8(10) . . ?
H13 C13 H13A 108.0(14) . . ?
C10 C14 H14A 112.2(12) . . ?
C10 C14 H14B 108.4(13) . . ?
H14A C14 H14B 106.2(18) . . ?
C10 C14 H14 112.0(14) . . ?
H14A C14 H14 109.0(18) . . ?
H14B C14 H14 108.8(19) . . ?

loop_
_geom_bond_atom_site_label_1
_geom_bond_atom_site_label_2
_geom_bond_distance
_geom_bond_site_symmetry_2
_geom_bond_publ_flag
O1 C1 1.4357(19) . ?
O1 H101 0.89(3) . ?
O2 C12 1.2189(18) . ?
C1 C2 1.524(2) . ?
C1 C7 1.531(2) . ?
C1 H1 0.985(15) . ?
C2 C3 1.500(2) . ?
C2 H2A 0.971(19) . ?
C2 H2 1.00(2) . ?
C3 C4 1.321(2) . ?
C3 H3 0.986(19) . ?
C4 C5 1.505(2) . ?
C4 H4 0.976(19) . ?
C5 C6 1.526(2) . ?
C5 H5 0.994(19) . ?
C5 H5A 0.979(19) . ?
C6 C11 1.523(2) . ?
C6 C12 1.529(2) . ?
C6 C7 1.5705(19) . ?
C7 C8 1.537(2) . ?
C7 H7 0.988(16) . ?
C8 C9 1.545(2) . ?
C8 H8A 0.998(18) . ?
C8 H8 0.977(18) . ?
C9 C10 1.512(2) . ?
C9 C13 1.531(2) . ?
C9 H9 0.963(17) . ?
C10 C11 1.329(2) . ?
C10 C14 1.493(2) . ?
C11 H11 0.952(17) . ?
C12 C13 1.507(2) . ?
C13 H13 0.959(19) . ?
C13 H13A 0.997(19) . ?
C14 H14A 1.01(2) . ?
C14 H14B 0.96(2) . ?
C14 H14 0.96(2) . ?

loop_
_geom_torsion_atom_site_label_1
_geom_torsion_atom_site_label_2
_geom_torsion_atom_site_label_3
_geom_torsion_atom_site_label_4
_geom_torsion
_geom_torsion_site_symmetry_1
_geom_torsion_site_symmetry_2
_geom_torsion_site_symmetry_3
_geom_torsion_site_symmetry_4
_geom_torsion_publ_flag
O1 C1 C2 C3 158.64(14) . . . . ?
C7 C1 C2 C3 -80.46(18) . . . . ?
C1 C2 C3 C4 28.3(2) . . . . ?
C2 C3 C4 C5 4.6(3) . . . . ?
C3 C4 C5 C6 32.9(2) . . . . ?
C4 C5 C6 C11 49.19(18) . . . . ?
C4 C5 C6 C12 163.86(13) . . . . ?
C4 C5 C6 C7 -79.27(17) . . . . ?
O1 C1 C7 C8 44.26(17) . . . . ?
C2 C1 C7 C8 -79.57(18) . . . . ?
O1 C1 C7 C6 170.37(12) . . . . ?
C2 C1 C7 C6 46.53(18) . . . . ?
C11 C6 C7 C1 -89.90(15) . . . . ?
C5 C6 C7 C1 39.74(17) . . . . ?
C12 C6 C7 C1 161.99(12) . . . . ?
C11 C6 C7 C8 38.71(16) . . . . ?
C5 C6 C7 C8 168.35(13) . . . . ?
C12 C6 C7 C8 -69.40(15) . . . . ?
C1 C7 C8 C9 144.51(13) . . . . ?
C6 C7 C8 C9 16.90(18) . . . . ?
C7 C8 C9 C10 -66.24(17) . . . . ?
C7 C8 C9 C13 49.09(17) . . . . ?
C13 C9 C10 C11 -59.16(17) . . . . ?
C8 C9 C10 C11 57.29(17) . . . . ?
C13 C9 C10 C14 120.58(17) . . . . ?
C8 C9 C10 C14 -122.98(16) . . . . ?
C14 C10 C11 C6 -177.54(15) . . . . ?
C9 C10 C11 C6 2.18(19) . . . . ?
C5 C6 C11 C10 177.44(13) . . . . ?
C12 C6 C11 C10 56.39(16) . . . . ?
C7 C6 C11 C10 -52.69(17) . . . . ?
C11 C6 C12 O2 118.34(16) . . . . ?
C5 C6 C12 O2 -3.3(2) . . . . ?
C7 C6 C12 O2 -126.50(16) . . . . ?
C11 C6 C12 C13 -60.19(16) . . . . ?
C5 C6 C12 C13 178.13(13) . . . . ?
C7 C6 C12 C13 54.98(16) . . . . ?
O2 C12 C13 C9 -169.87(15) . . . . ?
C6 C12 C13 C9 8.66(19) . . . . ?
C10 C9 C13 C12 50.78(17) . . . . ?
C8 C9 C13 C12 -64.29(17) . . . . ?
